data_9013588
loop_
_publ_author_name
'Kyono, A.'

_publ_section_title
;Molecular conformation and anion configuration variations for As4S4 and
 As4Se4 in an anion-substituted solid solution Locality: synthetic Note:
 S1Se2-6
;
_journal_name_full 'American Mineralogist'
_journal_page_first 451
_journal_page_last 460
_journal_paper_doi 10.2138/am.2009.3075
_journal_volume 94
_journal_year 2009
_chemical_compound_source Synthetic
_chemical_formula_structural As4Se4
_chemical_formula_sum 'As S0.36 Se0.64'
_space_group_IT_number 14
_symmetry_space_group_name_Hall '-P 2yn'
_symmetry_space_group_name_H-M 'P 1 21/n 1'
_cell_angle_alpha 90
_cell_angle_beta 106.545
_cell_angle_gamma 90
_cell_formula_units_Z 16
_cell_length_a 9.5136
_cell_length_b 13.7364
_cell_length_c 6.6874
_cell_volume 837.743
_database_code_amcsd 0004878
_exptl_crystal_density_diffrn 4.345
_cod_original_formula_sum 'As (S.36 Se.64)'
_cod_database_code 9013588
_amcsd_formula_title As4Se4

loop_
_space_group_symop_operation_xyz
x,y,z
1/2+x,1/2-y,1/2+z
1/2-x,1/2+y,1/2-z
-x,-y,-z

loop_
_atom_site_aniso_label
_atom_site_aniso_U_11
_atom_site_aniso_U_22
_atom_site_aniso_U_33
_atom_site_aniso_U_12
_atom_site_aniso_U_13
_atom_site_aniso_U_23
As1 0.02550 0.02120 0.02530 -0.00310 0.00460 -0.00350
As2 0.02050 0.02590 0.02710 0.00200 0.00780 -0.00080
As3 0.02150 0.02830 0.02020 -0.00180 0.00440 -0.00460
As4 0.01910 0.02670 0.02750 0.00450 0.00080 0.00320
SX1 0.03010 0.02320 0.02670 0.00140 0.00740 0.00050
SeX1 0.03010 0.02320 0.02670 0.00140 0.00740 0.00050
SX2 0.02070 0.02550 0.02510 0.00000 0.00800 0.00410
SeX2 0.02070 0.02550 0.02510 0.00000 0.00800 0.00410
SX3 0.02420 0.02380 0.03270 0.00120 0.00840 0.00550
SeX3 0.02420 0.02380 0.03270 0.00120 0.00840 0.00550
SX4 0.03030 0.03300 0.02690 0.00440 0.01460 -0.00500
SeX4 0.03030 0.03300 0.02690 0.00440 0.01460 -0.00500

loop_
_atom_site_label
_atom_site_fract_x
_atom_site_fract_y
_atom_site_fract_z
_atom_site_occupancy
_atom_site_U_iso_or_equiv
_atom_site_type_symbol
_atom_site_attached_hydrogens
As1 0.11660 -0.01929 0.75860 1.00000 0.02460 As 0
As2 0.42540 0.14030 0.86100 1.00000 0.02430 As 0
As3 0.32340 0.12976 0.17610 1.00000 0.02370 As 0
As4 0.03940 0.16065 0.70690 1.00000 0.02560 As 0
SX1 0.34322 -0.00920 0.69703 0.31300 0.02690 S 0
SeX1 0.34322 -0.00920 0.69703 0.68700 0.02690 Se 0
SX2 0.21378 -0.02500 0.11838 0.29100 0.02340 S 0
SeX2 0.21378 -0.02500 0.11838 0.70900 0.02340 Se 0
SX3 0.24175 0.22968 0.64114 0.49300 0.02690 S 0
SeX3 0.24175 0.22968 0.64114 0.50700 0.02690 Se 0
SX4 0.10952 0.21505 0.05544 0.34300 0.02870 S 0
SeX4 0.10952 0.21505 0.05544 0.65700 0.02870 Se 0

loop_
_cod_changelog_entry_id
_cod_changelog_entry_author
_cod_changelog_entry_date
_cod_changelog_entry_text
1
;cod-tools version 3.8.0
Id: cif_guess_AMCSD_atom_types 9581 2023-05-17 12:35:41Z saulius
;
2023-05-23T09:24:46+03:00
;Derived atom types and hydrogen counts
from atom names that follow the AMCSD naming convention
(Wat == water, O-H == hydroxyl).
;

loop_
_cod_related_entry_id
_cod_related_entry_database
_cod_related_entry_code
1 AMCSD 0004878
